data_2107119
loop_
_publ_author_name
'Parthe, E.'
'Yvon, K.'
'Deitch, R.H.'

_publ_section_title
;
 The Crystal Structure of Cu2 Cd Ge S4 and Other Quaternary Normal
 Tetrahedral Structure Compounds
;
_journal_name_full 'Acta Crystallographica B (24,1968-38,1982)'
_journal_page_first 1164
_journal_page_last 1174
_journal_volume 25
_journal_year 1969
_chemical_formula_sum 'Cd Cu2 Ge S4'
_chemical_name_systematic 'Cu2 Cd Ge S4'
_space_group_IT_number 31
_symmetry_space_group_name_Hall 'P 2ac -2'
_symmetry_space_group_name_H-M 'P m n 21'
_cell_angle_alpha 90
_cell_angle_beta 90
_cell_angle_gamma 90
_cell_formula_units_Z 2
_cell_length_a 7.692
_cell_length_b 6.555
_cell_length_c 6.299
_cell_volume 317.602
_citation_journal_id_ASTM ACBCAR
_cod_data_source_file Parthe_ACBCAR_1969_1113.cif
_cod_data_source_block Cd1Cu2Ge1S4
_cod_original_cell_volume 317.6022
_cod_original_formula_sum 'Cd1 Cu2 Ge1 S4'
_cod_database_code 2107119

loop_
_symmetry_equiv_pos_as_xyz
x,y,z
-x+1/2,-y,z+1/2
-x,y,z
x+1/2,-y,z+1/2

loop_
_atom_site_label
_atom_site_type_symbol
_atom_site_fract_x
_atom_site_fract_y
_atom_site_fract_z
_atom_site_occupancy
_atom_site_U_iso_or_equiv
S1 S-2 0.226 0.344 0.359 1 0.0
S2 S-2 0 0.199 0.838 1 0.0
Cu1 Cu+1 0.252 0.324 0 1 0.0
S3 S-2 0 0.851 0.394 1 0.0
Cd1 Cd+2 0 0.848 0.995 1 0.0
Ge1 Ge+4 0 0.179 0.49 1 0.0
